data_7122269
loop_
_publ_author_name
'Hasegawa, Yasuchika'
'Miura, Yui'
'Kitagawa, Yuichi'
'Wada, Satoshi'
'Nakanishi, Takayuki'
'Fushimi, Koji'
'Seki, Tomohiro'
'Ito, Hajime'
'Iwasa, Takeshi'
'Taketsugu, Tetsuya'
'Gon, Masayuki'
'Tanaka, Kazuo'
'Chujo, Yoshiki'
'Hattori, Shingo'
'Karasawa, Masanobu'
'Ishii, Kazuyuki'

_publ_section_title
;
 Spiral Eu(iii) coordination polymers with circularly polarized
 luminescence.
;
_journal_issue 76
_journal_name_full 'Chemical communications (Cambridge, England)'
_journal_page_first 10695
_journal_page_last 10697
_journal_paper_doi 10.1039/c8cc05147j
_journal_volume 54
_journal_year 2018
_chemical_formula_moiety 'C98 H54 Eu2 F36 O16 P4'
_chemical_formula_sum 'C98 H54 Eu2 F36 O16 P4'
_chemical_formula_weight 2599.25
_space_group_IT_number 14
_space_group_name_Hall '-P 2yn'
_space_group_name_H-M_alt 'P 1 21/n 1'
_symmetry_cell_setting monoclinic
_symmetry_Int_Tables_number 14
_symmetry_space_group_name_Hall '-P 2yn'
_symmetry_space_group_name_H-M 'P 1 21/n 1'
_atom_sites_solution_hydrogens geom
_atom_sites_solution_primary direct
_atom_sites_solution_secondary difmap
_audit_block_doi 10.5517/cc13tmp7
_audit_update_record
;
2014-12-04 deposited with the CCDC.
2018-08-28 downloaded from the CCDC.
;
_cell_angle_alpha 90.0000
_cell_angle_beta 90.378(6)
_cell_angle_gamma 90.0000
_cell_formula_units_Z 2
_cell_length_a 12.5432(9)
_cell_length_b 30.3644(15)
_cell_length_c 12.9212(9)
_cell_measurement_reflns_used 34458
_cell_measurement_temperature 296
_cell_measurement_theta_max 27.49
_cell_measurement_theta_min 3.02
_cell_volume 4921.1(5)
_computing_cell_refinement 'RAPID AUTO'
_computing_data_collection 'RAPID AUTO (Rigaku, ????)'
_computing_data_reduction 'RAPID AUTO'
_computing_molecular_graphics 'CrystalStructure 4.1'
_computing_publication_material 'CrystalStructure 4.1 (Rigaku, 2013)'
_computing_structure_refinement 'SHELXL-2013 (Sheldrick, 2013)'
_computing_structure_solution 'SIR2011 (Burla, et al., 2012)'
_diffrn_ambient_temperature 296
_diffrn_detector_area_resol_mean 10.000
_diffrn_measured_fraction_theta_full 0.998
_diffrn_measured_fraction_theta_max 0.998
_diffrn_measurement_device_type 'Rigaku R-AXIS RAPID'
_diffrn_measurement_method \w
_diffrn_radiation_type 'Mo K\a'
_diffrn_radiation_wavelength 0.71075
_diffrn_reflns_av_R_equivalents 0.0853
_diffrn_reflns_limit_h_max 16
_diffrn_reflns_limit_h_min -16
_diffrn_reflns_limit_k_max 39
_diffrn_reflns_limit_k_min -39
_diffrn_reflns_limit_l_max 16
_diffrn_reflns_limit_l_min -16
_diffrn_reflns_number 48310
_diffrn_reflns_theta_full 27.48
_diffrn_reflns_theta_max 27.48
_diffrn_reflns_theta_min 3.02
_diffrn_standards_number 0
_exptl_absorpt_coefficient_mu 1.459
_exptl_absorpt_correction_T_max 0.864
_exptl_absorpt_correction_T_min 0.611
_exptl_absorpt_correction_type multi-scan
_exptl_absorpt_process_details 'ABSCOR (Rigaku, 1995)'
_exptl_crystal_colour colourless
_exptl_crystal_density_diffrn 1.754
_exptl_crystal_density_method 'not measured'
_exptl_crystal_description block
_exptl_crystal_F_000 2560.00
_exptl_crystal_preparation Luminescent
_exptl_crystal_recrystallization_method 'Re-crystallisation from solvent: methanol'
_exptl_crystal_size_max 0.100
_exptl_crystal_size_mid 0.100
_exptl_crystal_size_min 0.100
_refine_diff_density_max 0.81
_refine_diff_density_min -0.71
_refine_ls_extinction_method none
_refine_ls_goodness_of_fit_ref 1.008
_refine_ls_hydrogen_treatment constr
_refine_ls_number_parameters 759
_refine_ls_number_reflns 11256
_refine_ls_number_restraints 228
_refine_ls_R_factor_gt 0.0439
_refine_ls_shift/su_max 0.002
_refine_ls_structure_factor_coef Fsqd
_refine_ls_weighting_details 'w = 1/[\s^2^(Fo^2^)+(0.0289P)^2^+0.5786P] where P=(Fo^2^+2Fc^2^)/3'
_refine_ls_weighting_scheme calc
_refine_ls_wR_factor_ref 0.0728
_reflns_number_gt 8255
_reflns_number_total 11257
_reflns_threshold_expression F^2^>2.0\s(F^2^)
_cod_data_source_file c8cc05147j2.cif
_cod_data_source_block SX342
_cod_depositor_comments 'Adding full bibliography for 7122268--7122269.cif.'
_cod_database_code 7122269

loop_
_symmetry_equiv_pos_site_id
_symmetry_equiv_pos_as_xyz
1 +X,+Y,+Z
2 1/2-X,1/2+Y,1/2-Z
3 -X,-Y,-Z
4 1/2+X,1/2-Y,1/2+Z

loop_
_atom_site_label
_atom_site_type_symbol
_atom_site_fract_x
_atom_site_fract_y
_atom_site_fract_z
_atom_site_U_iso_or_equiv
_atom_site_adp_type
_atom_site_occupancy
_atom_site_site_symmetry_multiplicity
_atom_site_site_symmetry_order
_atom_site_calc_flag
_atom_site_refinement_flags
Eu1 Eu 0.72794(2) 0.12274(2) 0.75873(2) 0.01854(5) Uani 1 4 0 d .
P1 P 0.70667(7) -0.00004(3) 0.82111(8) 0.02065(19) Uani 1 4 0 d .
P2 P 0.49065(7) 0.14711(3) 0.91807(8) 0.0224(2) Uani 1 4 0 d .
F4 F 1.08178(19) 0.18138(8) 0.6336(2) 0.0484(6) Uani 1 4 0 d .
F5 F 0.7100(3) 0.28526(8) 0.5339(2) 0.0760(10) Uani 1 4 0 d .
F6 F 0.7345(2) 0.30347(7) 0.9015(2) 0.0504(7) Uani 1 4 0 d .
F7 F 0.7240(3) 0.22290(10) 0.4639(2) 0.0725(9) Uani 1 4 0 d .
F8 F 0.7341(2) 0.24921(7) 1.0058(2) 0.0503(7) Uani 1 4 0 d .
F9 F 1.0067(2) 0.23641(8) 0.7031(3) 0.0678(9) Uani 1 4 0 d .
F10 F 0.57512(19) 0.24394(10) 0.5169(2) 0.0706(9) Uani 1 4 0 d .
F11 F 0.8724(2) 0.13191(10) 1.1118(2) 0.0694(9) Uani 1 4 0 d .
F13 F 0.87621(18) 0.26553(8) 0.9238(2) 0.0539(7) Uani 1 4 0 d .
F14 F 1.0377(2) 0.13907(10) 1.0857(2) 0.0679(9) Uani 1 4 0 d .
F42 F 0.9175(7) 0.1086(3) 0.4391(8) 0.056(2) Uani 0.515(13) 4 0 d .
F53 F 0.4121(5) 0.13666(16) 0.5190(6) 0.073(2) Uani 0.666(11) 4 0 d .
F60 F 0.9638(3) 0.07729(8) 1.0648(2) 0.0691(9) Uani 1 4 0 d .
F61 F 0.4403(8) 0.0811(3) 0.4233(4) 0.0522(17) Uani 0.666(11) 4 0 d .
F70 F 0.8634(10) 0.04289(18) 0.4161(8) 0.083(3) Uani 0.515(13) 4 0 d .
F71 F 0.7947(5) 0.0958(4) 0.3316(4) 0.062(2) Uani 0.515(13) 4 0 d .
F72 F 0.3893(4) 0.0727(3) 0.5809(4) 0.074(2) Uani 0.666(11) 4 0 d .
F73 F 1.1407(2) 0.20577(10) 0.7771(2) 0.0712(9) Uani 1 4 0 d .
O62 O 0.84002(18) 0.11167(7) 0.9059(2) 0.0245(5) Uani 1 4 0 d .
O63 O 0.89814(18) 0.15502(7) 0.7238(2) 0.0252(5) Uani 1 4 0 d .
O64 O 0.68662(18) 0.18158(7) 0.6439(2) 0.0271(6) Uani 1 4 0 d .
O65 O 0.73687(18) 0.19186(7) 0.85280(19) 0.0236(5) Uani 1 4 0 d .
O66 O 0.79360(18) 0.09441(7) 0.5979(2) 0.0255(5) Uani 1 4 0 d .
O67 O 0.57743(18) 0.10194(7) 0.6504(2) 0.0266(6) Uani 1 4 0 d .
O68 O 0.58340(17) 0.12392(7) 0.86996(19) 0.0258(5) Uani 1 4 0 d .
O69 O 0.72570(17) 0.04652(7) 0.79000(19) 0.0228(5) Uani 1 4 0 d .
C1 C 0.0557(3) 0.02469(12) 0.8486(3) 0.0279(8) Uani 1 4 0 d .
C2 C 0.4664(3) 0.20101(11) 0.8670(3) 0.0247(8) Uani 1 4 0 d .
C3 C 0.8039(3) -0.02816(11) 1.0183(3) 0.0230(8) Uani 1 4 0 d .
C6 C 0.7642(3) -0.01488(11) 0.9399(3) 0.0246(8) Uani 1 4 0 d .
C11 C 0.9243(3) 0.13010(11) 0.9368(3) 0.0253(8) Uani 1 4 0 d .
C12 C 0.4176(3) -0.04730(11) 0.9118(3) 0.0290(9) Uani 1 4 0 d .
C13 C 0.5251(3) -0.03720(11) 0.9108(3) 0.0278(8) Uani 1 4 0 d .
C15 C 0.5062(3) 0.15187(10) 1.0546(3) 0.0233(8) Uani 1 4 0 d .
C16 C 0.6088(3) 0.15983(11) 1.0929(3) 0.0284(9) Uani 1 4 0 d .
C17 C 0.2957(3) 0.09761(11) 0.8651(3) 0.0236(8) Uani 1 4 0 d .
C18 C 0.2016(3) 0.07575(11) 0.8271(3) 0.0227(8) Uani 1 4 0 d .
C19 C 0.7538(3) 0.08988(11) 0.5096(3) 0.0287(8) Uani 1 4 0 d .
C20 C 0.6981(3) 0.22245(11) 0.6456(3) 0.0265(8) Uani 1 4 0 d .
C21 C 0.9738(3) 0.16749(11) 0.7798(3) 0.0265(8) Uani 1 4 0 d .
C22 C 0.1503(3) 0.04276(10) 0.8861(3) 0.0217(7) Uani 1 4 0 d .
C23 C 0.7657(3) -0.03661(10) 0.7294(3) 0.0226(8) Uani 1 4 0 d .
C24 C 0.5677(3) -0.01282(10) 0.8307(3) 0.0237(8) Uani 1 4 0 d .
C25 C 0.1577(3) 0.08813(11) 0.7331(3) 0.0250(8) Uani 1 4 0 d .
C26 C 0.0643(3) 0.06963(12) 0.6972(3) 0.0295(8) Uani 1 4 0 d .
C27 C 0.3726(3) 0.11764(11) 0.8936(3) 0.0270(8) Uani 1 4 0 d .
C28 C 0.6235(3) 0.16512(12) 1.1979(3) 0.0345(9) Uani 1 4 0 d .
C29 C 0.7737(3) -0.02340(11) 0.6279(3) 0.0288(9) Uani 1 4 0 d .
C30 C 0.9504(3) 0.11974(12) 1.0501(3) 0.0320(9) Uani 1 4 0 d .
C31 C 0.8015(3) -0.07873(11) 0.7576(3) 0.0299(9) Uani 1 4 0 d .
C32 C 0.7404(3) 0.23127(11) 0.8272(3) 0.0232(8) Uani 1 4 0 d .
C33 C 0.4205(3) 0.14941(11) 1.1226(3) 0.0278(8) Uani 1 4 0 d .
C35 C 0.0135(3) 0.03817(12) 0.7547(3) 0.0324(9) Uani 1 4 0 d .
C36 C 0.3529(3) -0.03365(11) 0.8320(3) 0.0303(9) Uani 1 4 0 d .
C37 C 0.4372(3) 0.15419(12) 1.2271(3) 0.0327(9) Uani 1 4 0 d .
C38 C 0.5674(3) 0.09581(11) 0.5562(3) 0.0287(9) Uani 1 4 0 d .
C39 C 0.8425(3) -0.10653(12) 0.6833(3) 0.0331(9) Uani 1 4 0 d .
C40 C 0.5017(3) 0.00188(13) 0.7517(3) 0.0344(9) Uani 1 4 0 d .
C41 C 0.3945(3) -0.00897(13) 0.7530(4) 0.0368(10) Uani 1 4 0 d .
C43 C 0.7706(3) 0.26257(11) 0.9149(3) 0.0315(9) Uani 1 4 0 d .
C44 C 0.4627(3) 0.27953(13) 0.8882(4) 0.0423(11) Uani 1 4 0 d .
C45 C 0.6766(3) 0.24422(13) 0.5399(4) 0.0348(10) Uani 1 4 0 d .
C46 C 0.4510(3) 0.09383(14) 0.5191(3) 0.0469(11) Uani 1 4 0 d .
C47 C 0.9922(3) 0.15772(11) 0.8827(3) 0.0280(8) Uani 1 4 0 d .
C48 C 0.4368(3) 0.20599(14) 0.7641(4) 0.0385(10) Uani 1 4 0 d .
C49 C 0.6463(3) 0.09061(13) 0.4823(3) 0.0348(9) Uani 1 4 0 d .
C50 C 0.8152(3) -0.05145(13) 0.5540(3) 0.0333(9) Uani 1 4 0 d .
C51 C 0.8480(3) -0.09311(12) 0.5820(3) 0.0343(9) Uani 1 4 0 d .
C52 C 0.8356(3) 0.08237(13) 0.4252(3) 0.0429(10) Uani 1 4 0 d .
C54 C 0.4327(3) 0.28424(14) 0.7876(4) 0.0439(11) Uani 1 4 0 d .
C55 C 0.7243(3) 0.24910(11) 0.7293(3) 0.0281(9) Uani 1 4 0 d .
C56 C 0.4789(3) 0.23773(12) 0.9290(3) 0.0348(9) Uani 1 4 0 d .
C57 C 0.5386(3) 0.16257(12) 1.2649(3) 0.0358(9) Uani 1 4 0 d .
C58 C 1.0521(3) 0.19805(13) 0.7240(4) 0.0369(10) Uani 1 4 0 d .
C59 C 0.4194(3) 0.24808(15) 0.7246(4) 0.0472(12) Uani 1 4 0 d .
H1 H 0.02053 0.00334 0.88711 0.0335 Uiso 1 4 0 calc R
H12 H 0.38925 -0.06332 0.96642 0.0348 Uiso 1 4 0 calc R
H13 H 0.5691 -0.04688 0.96437 0.0333 Uiso 1 4 0 calc R
H16 H 0.66635 0.16154 1.04815 0.0341 Uiso 1 4 0 calc R
H25 H 0.19181 0.10934 0.69337 0.0300 Uiso 1 4 0 calc R
H26 H 0.03568 0.0785 0.63397 0.0354 Uiso 1 4 0 calc R
H28 H 0.69153 0.17048 1.22392 0.0414 Uiso 1 4 0 calc R
H29 H 0.75103 0.00463 0.6088 0.0345 Uiso 1 4 0 calc R
H31 H 0.7975 -0.08791 0.8261 0.0359 Uiso 1 4 0 calc R
H33 H 0.352 0.14453 1.09718 0.0333 Uiso 1 4 0 calc R
H35 H -0.04973 0.0258 0.73041 0.0389 Uiso 1 4 0 calc R
H36 H 0.28099 -0.0411 0.83147 0.0363 Uiso 1 4 0 calc R
H37 H 0.38031 0.1518 1.27248 0.0392 Uiso 1 4 0 calc R
H39 H 0.8666 -0.13441 0.70188 0.0397 Uiso 1 4 0 calc R
H40 H 0.52906 0.01887 0.69819 0.0413 Uiso 1 4 0 calc R
H41 H 0.35013 0.00061 0.69967 0.0442 Uiso 1 4 0 calc R
H44 H 0.47235 0.30425 0.92963 0.0508 Uiso 1 4 0 calc R
H47 H 1.05103 0.16985 0.91625 0.0336 Uiso 1 4 0 calc R
H48 H 0.42864 0.18143 0.72183 0.0462 Uiso 1 4 0 calc R
H49 H 0.62692 0.08755 0.41303 0.0418 Uiso 1 4 0 calc R
H50 H 0.8209 -0.04221 0.48563 0.0399 Uiso 1 4 0 calc R
H51 H 0.87392 -0.11226 0.53192 0.0411 Uiso 1 4 0 calc R
H54 H 0.42093 0.31229 0.76099 0.0527 Uiso 1 4 0 calc R
H55 H 0.73129 0.27931 0.71965 0.0338 Uiso 1 4 0 calc R
H56 H 0.49813 0.23446 0.99821 0.0418 Uiso 1 4 0 calc R
H57 H 0.54953 0.16649 1.33552 0.0429 Uiso 1 4 0 calc R
H59 H 0.39892 0.25173 0.65585 0.0566 Uiso 1 4 0 calc R
F53B F 0.4223(10) 0.0499(3) 0.5399(11) 0.074(3) Uani 0.334(11) 4 0 d .
F61B F 0.3836(7) 0.1168(5) 0.5718(10) 0.081(3) Uani 0.334(11) 4 0 d .
F72B F 0.4292(16) 0.0972(4) 0.4195(6) 0.050(3) Uani 0.334(11) 4 0 d .
F42B F 0.9090(6) 0.0500(2) 0.4583(7) 0.052(2) Uani 0.485(13) 4 0 d .
F70B F 0.8021(6) 0.0652(5) 0.3374(6) 0.088(3) Uani 0.485(13) 4 0 d .
F71B F 0.8962(8) 0.1158(2) 0.4059(10) 0.056(2) Uani 0.485(13) 4 0 d .

loop_
_atom_site_aniso_label
_atom_site_aniso_U_11
_atom_site_aniso_U_22
_atom_site_aniso_U_33
_atom_site_aniso_U_12
_atom_site_aniso_U_13
_atom_site_aniso_U_23
Eu1 0.01923(8) 0.01805(8) 0.01832(9) -0.00124(8) -0.00236(6) -0.00003(8)
P1 0.0213(4) 0.0202(4) 0.0205(5) -0.0006(4) -0.0028(4) -0.0008(4)
P2 0.0209(4) 0.0248(5) 0.0214(6) -0.0035(4) -0.0008(4) 0.0004(4)
F4 0.0485(14) 0.0491(14) 0.0478(18) -0.0091(12) 0.0158(13) 0.0073(13)
F5 0.126(3) 0.0447(15) 0.057(2) -0.0292(16) -0.0381(19) 0.0281(14)
F6 0.0718(17) 0.0224(11) 0.0567(19) 0.0097(11) -0.0144(14) -0.0097(11)
F7 0.096(2) 0.082(2) 0.0390(19) 0.0241(17) 0.0165(17) 0.0229(16)
F8 0.0801(18) 0.0383(13) 0.0326(16) -0.0149(13) 0.0015(14) -0.0086(11)
F9 0.0646(17) 0.0288(13) 0.110(3) -0.0046(12) 0.0229(18) 0.0139(14)
F10 0.0400(15) 0.119(2) 0.052(2) -0.0049(15) -0.0184(14) 0.0412(18)
F11 0.0606(17) 0.119(3) 0.0283(16) 0.0292(17) -0.0059(14) -0.0144(16)
F13 0.0340(13) 0.0609(16) 0.067(2) -0.0036(11) -0.0141(13) -0.0236(14)
F14 0.0605(17) 0.095(2) 0.0480(19) -0.0272(15) -0.0370(15) 0.0163(16)
F42 0.034(3) 0.098(5) 0.036(5) -0.021(4) 0.005(3) 0.003(4)
F53 0.048(3) 0.078(3) 0.094(5) 0.016(2) -0.031(3) -0.003(3)
F60 0.130(3) 0.0367(14) 0.0404(18) 0.0123(15) -0.0330(18) 0.0057(12)
F61 0.040(3) 0.082(4) 0.034(3) -0.015(3) -0.023(2) 0.011(2)
F70 0.135(8) 0.047(3) 0.068(7) 0.015(4) 0.055(5) -0.009(3)
F71 0.056(3) 0.109(6) 0.020(3) 0.007(4) 0.010(2) 0.002(3)
F72 0.025(3) 0.153(6) 0.045(3) -0.032(3) -0.008(2) 0.042(4)
F73 0.0444(15) 0.110(2) 0.059(2) -0.0466(15) -0.0112(14) 0.0114(17)
O62 0.0283(13) 0.0195(12) 0.0256(15) -0.0019(10) -0.0080(11) 0.0001(10)
O63 0.0249(13) 0.0259(12) 0.0249(16) -0.0027(10) -0.0022(11) -0.0032(11)
O64 0.0306(14) 0.0236(13) 0.0269(16) -0.0017(11) -0.0079(11) 0.0026(11)
O65 0.0290(13) 0.0175(12) 0.0244(15) -0.0002(10) -0.0018(11) 0.0012(10)
O66 0.0277(13) 0.0268(13) 0.0218(16) -0.0046(10) -0.0017(11) -0.0017(11)
O67 0.0257(13) 0.0316(13) 0.0223(16) -0.0029(10) -0.0061(11) 0.0007(11)
O68 0.0240(12) 0.0249(12) 0.0285(15) 0.0007(11) 0.0022(10) -0.0009(12)
O69 0.0253(12) 0.0189(11) 0.0242(16) -0.0005(10) -0.0039(11) 0.0002(10)
C1 0.0228(18) 0.033(2) 0.028(2) -0.0042(15) -0.0006(16) 0.0014(16)
C2 0.0190(17) 0.0282(19) 0.027(2) -0.0005(14) -0.0003(15) 0.0050(16)
C3 0.0190(17) 0.0258(18) 0.024(2) -0.0019(14) 0.0023(16) -0.0033(15)
C6 0.0245(18) 0.0246(18) 0.025(2) -0.0012(15) -0.0002(16) -0.0038(15)
C11 0.0293(19) 0.0233(18) 0.023(2) 0.0054(15) -0.0058(16) -0.0051(15)
C12 0.027(2) 0.0240(18) 0.036(3) 0.0015(15) 0.0083(18) 0.0010(16)
C13 0.0294(19) 0.0231(18) 0.031(2) 0.0042(15) -0.0007(17) 0.0017(16)
C15 0.0274(19) 0.0219(17) 0.021(2) 0.0009(14) -0.0008(16) 0.0024(14)
C16 0.0283(19) 0.0280(19) 0.029(2) 0.0007(15) 0.0004(17) 0.0038(16)
C17 0.0235(18) 0.0282(18) 0.019(2) 0.0012(15) -0.0008(15) -0.0011(15)
C18 0.0180(17) 0.0275(18) 0.023(2) 0.0027(14) 0.0006(15) -0.0039(15)
C19 0.035(2) 0.0282(19) 0.023(2) -0.0076(16) -0.0012(18) 0.0005(16)
C20 0.0202(18) 0.032(2) 0.027(2) 0.0002(15) -0.0043(16) 0.0081(16)
C21 0.0256(19) 0.0242(18) 0.030(2) 0.0016(15) -0.0004(17) -0.0062(16)
C22 0.0202(17) 0.0227(17) 0.022(2) 0.0036(14) -0.0030(15) -0.0024(14)
C23 0.0201(16) 0.0230(16) 0.025(2) -0.0047(15) -0.0032(15) -0.0031(15)
C24 0.0228(17) 0.0210(17) 0.028(2) 0.0013(14) 0.0018(16) -0.0004(15)
C25 0.0207(17) 0.0313(19) 0.023(2) 0.0014(15) 0.0018(15) 0.0036(15)
C26 0.029(2) 0.040(2) 0.020(2) 0.0062(17) -0.0037(17) -0.0021(17)
C27 0.0222(17) 0.032(2) 0.027(2) -0.0043(16) -0.0007(15) -0.0002(16)
C28 0.040(2) 0.033(2) 0.030(3) -0.0051(17) -0.0135(19) 0.0003(17)
C29 0.030(2) 0.0258(19) 0.031(3) 0.0016(16) -0.0026(17) -0.0013(16)
C30 0.035(2) 0.030(2) 0.031(2) 0.0001(18) -0.0119(17) -0.0056(18)
C31 0.029(2) 0.0272(19) 0.033(3) 0.0016(16) 0.0013(17) 0.0017(16)
C32 0.0171(17) 0.0243(18) 0.028(2) 0.0025(14) -0.0042(15) -0.0004(15)
C33 0.0283(19) 0.0305(19) 0.025(2) 0.0040(15) -0.0004(16) 0.0018(16)
C35 0.0208(18) 0.042(2) 0.035(3) -0.0020(17) -0.0042(17) -0.0069(18)
C36 0.0210(18) 0.0284(19) 0.041(3) -0.0018(15) -0.0019(17) -0.0072(17)
C37 0.035(2) 0.035(2) 0.029(3) 0.0005(17) 0.0060(18) 0.0023(17)
C38 0.030(2) 0.0289(19) 0.027(2) -0.0084(16) -0.0123(17) 0.0038(16)
C39 0.035(2) 0.0263(18) 0.038(3) 0.0056(16) 0.0010(19) -0.0041(17)
C40 0.028(2) 0.045(2) 0.031(3) -0.0036(17) -0.0015(18) 0.0053(19)
C41 0.028(2) 0.049(2) 0.034(3) -0.0013(18) -0.0084(18) 0.006(2)
C43 0.033(2) 0.0241(19) 0.038(3) -0.0002(16) 0.0006(19) 0.0025(17)
C44 0.044(2) 0.031(2) 0.053(3) 0.0079(18) -0.000(2) 0.006(2)
C45 0.034(2) 0.033(2) 0.037(3) -0.0024(18) -0.0050(19) 0.0089(19)
C46 0.032(2) 0.075(3) 0.033(3) -0.008(2) -0.011(2) 0.006(2)
C47 0.0232(18) 0.0268(19) 0.034(3) -0.0034(15) -0.0065(17) -0.0075(16)
C48 0.037(2) 0.046(2) 0.033(3) -0.0031(19) -0.005(2) 0.008(2)
C49 0.031(2) 0.050(2) 0.023(2) -0.0096(18) -0.0085(18) -0.0050(18)
C50 0.031(2) 0.045(2) 0.024(2) -0.0040(18) 0.0027(18) -0.0008(18)
C51 0.030(2) 0.037(2) 0.036(3) 0.0002(17) 0.0015(18) -0.0137(18)
C52 0.043(2) 0.059(3) 0.026(2) -0.014(2) 0.001(2) -0.008(2)
C54 0.040(2) 0.040(2) 0.052(3) 0.0039(19) 0.002(2) 0.018(2)
C55 0.0312(19) 0.0217(18) 0.031(3) 0.0010(15) -0.0065(18) 0.0068(15)
C56 0.034(2) 0.034(2) 0.036(3) 0.0030(17) -0.0011(19) 0.0070(18)
C57 0.055(3) 0.033(2) 0.020(2) 0.0003(19) -0.002(2) 0.0032(17)
C58 0.027(2) 0.033(2) 0.050(3) -0.0055(17) 0.004(2) 0.000(2)
C59 0.043(2) 0.065(3) 0.033(3) -0.002(2) -0.006(2) 0.019(2)
F53B 0.045(6) 0.112(6) 0.065(7) -0.044(5) -0.030(5) 0.052(5)
F61B 0.028(4) 0.155(8) 0.061(7) -0.003(6) -0.009(4) -0.010(7)
F72B 0.039(6) 0.076(7) 0.036(5) -0.016(6) -0.017(4) 0.029(4)
F42B 0.062(4) 0.051(3) 0.045(5) 0.012(3) 0.021(3) -0.013(3)
F70B 0.049(4) 0.170(9) 0.046(4) -0.007(5) 0.004(3) -0.061(5)
F71B 0.063(5) 0.049(3) 0.058(7) -0.000(3) 0.026(4) 0.020(3)

loop_
_atom_type_symbol
_atom_type_description
_atom_type_scat_dispersion_real
_atom_type_scat_dispersion_imag
_atom_type_scat_source
C C 0.0033 0.0016
;
International Tables for Crystallography
(1992, Vol. C, Tables 4.2.6.8 and 6.1.1.4)
;
H H 0.0000 0.0000
;
International Tables for Crystallography
(1992, Vol. C, Table 6.1.1.4)
;
Eu Eu -0.1578 3.6682
;
International Tables for Crystallography
(1992, Vol. C, Tables 4.2.6.8 and 6.1.1.4)
;
F F 0.0171 0.0103
;
International Tables for Crystallography
(1992, Vol. C, Tables 4.2.6.8 and 6.1.1.4)
;
O O 0.0106 0.0060
;
International Tables for Crystallography
(1992, Vol. C, Tables 4.2.6.8 and 6.1.1.4)
;
P P 0.1023 0.0942
;
International Tables for Crystallography
(1992, Vol. C, Tables 4.2.6.8 and 6.1.1.4)
;

loop_
_citation_id
_citation_doi
_citation_year
1 10.1021/acs.inorgchem.5b00145 2015

loop_
_geom_angle_atom_site_label_1
_geom_angle_atom_site_label_2
_geom_angle_atom_site_label_3
_geom_angle
_geom_angle_publ_flag
_geom_angle_site_symmetry_1
_geom_angle_site_symmetry_3
O62 Eu1 O63 71.70(8) yes . .
O62 Eu1 O64 136.86(8) yes . .
O62 Eu1 O65 72.37(8) yes . .
O62 Eu1 O66 115.90(8) yes . .
O62 Eu1 O67 151.28(8) yes . .
O62 Eu1 O68 88.12(8) yes . .
O62 Eu1 O69 74.41(8) yes . .
O63 Eu1 O64 76.45(8) yes . .
O63 Eu1 O65 72.68(8) yes . .
O63 Eu1 O66 70.85(8) yes . .
O63 Eu1 O67 133.54(9) yes . .
O63 Eu1 O68 144.23(8) yes . .
O63 Eu1 O69 116.57(8) yes . .
O64 Eu1 O65 70.85(8) yes . .
O64 Eu1 O66 78.66(8) yes . .
O64 Eu1 O67 70.72(8) yes . .
O64 Eu1 O68 101.94(8) yes . .
O64 Eu1 O69 147.64(8) yes . .
O65 Eu1 O66 136.76(8) yes . .
O65 Eu1 O67 123.17(8) yes . .
O65 Eu1 O68 73.16(8) yes . .
O65 Eu1 O69 140.00(8) yes . .
O66 Eu1 O67 71.17(8) yes . .
O66 Eu1 O68 144.64(8) yes . .
O66 Eu1 O69 78.49(8) yes . .
O67 Eu1 O68 75.72(8) yes . .
O67 Eu1 O69 80.37(8) yes . .
O68 Eu1 O69 84.17(8) yes . .
O69 P1 C6 114.51(15) yes . .
O69 P1 C23 110.04(15) yes . .
O69 P1 C24 112.47(14) yes . .
C6 P1 C23 104.54(17) yes . .
C6 P1 C24 106.22(17) yes . .
C23 P1 C24 108.60(16) yes . .
O68 P2 C2 114.01(15) yes . .
O68 P2 C15 111.65(15) yes . .
O68 P2 C27 109.97(15) yes . .
C2 P2 C15 107.98(16) yes . .
C2 P2 C27 104.99(16) yes . .
C15 P2 C27 107.87(17) yes . .
Eu1 O62 C11 132.9(2) yes . .
Eu1 O63 C21 133.6(2) yes . .
Eu1 O64 C20 135.3(2) yes . .
Eu1 O65 C32 134.5(2) yes . .
Eu1 O66 C19 133.8(2) yes . .
Eu1 O67 C38 132.9(2) yes . .
Eu1 O68 P2 151.14(14) yes . .
Eu1 O69 P1 169.57(14) yes . .
C22 C1 C35 120.6(3) yes . .
P2 C2 C48 119.8(3) yes . .
P2 C2 C56 120.4(3) yes . .
C48 C2 C56 119.8(3) yes . .
C6 C3 C22 178.0(4) yes . 3_657
P1 C6 C3 175.1(3) yes . .
O62 C11 C30 112.7(3) yes . .
O62 C11 C47 128.7(3) yes . .
C30 C11 C47 118.6(3) yes . .
C13 C12 C36 119.9(4) yes . .
C12 C13 C24 120.5(3) yes . .
P2 C15 C16 117.4(3) yes . .
P2 C15 C33 122.7(3) yes . .
C16 C15 C33 119.9(3) yes . .
C15 C16 C28 119.1(4) yes . .
C18 C17 C27 176.6(4) yes . .
C17 C18 C22 121.1(3) yes . .
C17 C18 C25 119.8(3) yes . .
C22 C18 C25 119.1(3) yes . .
O66 C19 C49 127.7(4) yes . .
O66 C19 C52 113.8(3) yes . .
C49 C19 C52 118.5(4) yes . .
O64 C20 C45 113.0(3) yes . .
O64 C20 C55 128.3(4) yes . .
C45 C20 C55 118.7(3) yes . .
O63 C21 C47 127.9(3) yes . .
O63 C21 C58 113.5(3) yes . .
C47 C21 C58 118.6(3) yes . .
C1 C22 C3 121.0(3) yes . 3_657
C1 C22 C18 118.7(3) yes . .
C3 C22 C18 120.2(3) yes 3_657 .
P1 C23 C29 118.9(2) yes . .
P1 C23 C31 121.8(3) yes . .
C29 C23 C31 119.2(3) yes . .
P1 C24 C13 123.3(3) yes . .
P1 C24 C40 117.2(3) yes . .
C13 C24 C40 119.5(3) yes . .
C18 C25 C26 121.2(3) yes . .
C25 C26 C35 120.0(4) yes . .
P2 C27 C17 172.4(3) yes . .
C16 C28 C57 120.9(4) yes . .
C23 C29 C50 120.6(3) yes . .
F11 C30 F14 106.3(3) yes . .
F11 C30 F60 106.4(3) yes . .
F11 C30 C11 111.4(3) yes . .
F14 C30 F60 106.3(3) yes . .
F14 C30 C11 114.4(3) yes . .
F60 C30 C11 111.5(3) yes . .
C23 C31 C39 119.8(4) yes . .
O65 C32 C43 114.3(3) yes . .
O65 C32 C55 127.8(3) yes . .
C43 C32 C55 117.9(3) yes . .
C15 C33 C37 120.0(3) yes . .
C1 C35 C26 120.4(3) yes . .
C12 C36 C41 119.9(3) yes . .
C33 C37 C57 120.1(4) yes . .
O67 C38 C46 113.8(3) yes . .
O67 C38 C49 128.7(3) yes . .
C46 C38 C49 117.5(4) yes . .
C31 C39 C51 120.2(3) yes . .
C24 C40 C41 119.4(4) yes . .
C36 C41 C40 120.9(4) yes . .
F6 C43 F8 106.3(3) yes . .
F6 C43 F13 106.6(3) yes . .
F6 C43 C32 113.7(3) yes . .
F8 C43 F13 107.0(3) yes . .
F8 C43 C32 112.5(3) yes . .
F13 C43 C32 110.4(3) yes . .
C54 C44 C56 119.9(4) yes . .
F5 C45 F7 105.9(3) yes . .
F5 C45 F10 107.6(3) yes . .
F5 C45 C20 113.9(3) yes . .
F7 C45 F10 105.7(4) yes . .
F7 C45 C20 111.8(3) yes . .
F10 C45 C20 111.4(3) yes . .
F53 C46 F61 104.0(6) yes . .
F53 C46 F72 104.8(5) yes . .
F53 C46 C38 107.3(4) yes . .
F61 C46 F72 112.5(6) yes . .
F61 C46 C38 113.6(5) yes . .
F72 C46 C38 113.6(4) yes . .
C38 C46 F53B 102.8(6) yes . .
C38 C46 F61B 116.0(6) yes . .
C38 C46 F72B 119.5(9) yes . .
F53B C46 F61B 104.0(9) yes . .
F53B C46 F72B 102.0(9) yes . .
F61B C46 F72B 109.9(10) yes . .
C11 C47 C21 121.1(3) yes . .
C2 C48 C59 119.5(4) yes . .
C19 C49 C38 121.3(4) yes . .
C29 C50 C51 119.8(4) yes . .
C39 C51 C50 120.4(4) yes . .
F42 C52 F70 112.0(8) yes . .
F42 C52 F71 103.2(6) yes . .
F42 C52 C19 110.1(5) yes . .
F70 C52 F71 107.6(7) yes . .
F70 C52 C19 113.6(6) yes . .
F71 C52 C19 109.8(4) yes . .
C19 C52 F42B 109.3(5) yes . .
C19 C52 F70B 117.8(4) yes . .
C19 C52 F71B 114.9(6) yes . .
F42B C52 F70B 101.0(7) yes . .
F42B C52 F71B 102.8(6) yes . .
F70B C52 F71B 109.2(8) yes . .
C44 C54 C59 120.9(4) yes . .
C20 C55 C32 120.9(3) yes . .
C2 C56 C44 120.1(4) yes . .
C28 C57 C37 120.0(4) yes . .
F4 C58 F9 106.2(4) yes . .
F4 C58 F73 106.5(3) yes . .
F4 C58 C21 111.5(3) yes . .
F9 C58 F73 108.0(3) yes . .
F9 C58 C21 110.6(3) yes . .
F73 C58 C21 113.7(4) yes . .
C48 C59 C54 119.8(4) yes . .
C22 C1 H1 119.671 no . .
C35 C1 H1 119.686 no . .
C13 C12 H12 120.066 no . .
C36 C12 H12 120.061 no . .
C12 C13 H13 119.756 no . .
C24 C13 H13 119.744 no . .
C15 C16 H16 120.453 no . .
C28 C16 H16 120.435 no . .
C18 C25 H25 119.392 no . .
C26 C25 H25 119.387 no . .
C25 C26 H26 120.003 no . .
C35 C26 H26 120.022 no . .
C16 C28 H28 119.580 no . .
C57 C28 H28 119.566 no . .
C23 C29 H29 119.719 no . .
C50 C29 H29 119.720 no . .
C23 C31 H31 120.110 no . .
C39 C31 H31 120.089 no . .
C15 C33 H33 119.996 no . .
C37 C33 H33 119.980 no . .
C1 C35 H35 119.815 no . .
C26 C35 H35 119.821 no . .
C12 C36 H36 120.081 no . .
C41 C36 H36 120.068 no . .
C33 C37 H37 119.959 no . .
C57 C37 H37 119.961 no . .
C31 C39 H39 119.925 no . .
C51 C39 H39 119.910 no . .
C24 C40 H40 120.316 no . .
C41 C40 H40 120.314 no . .
C36 C41 H41 119.555 no . .
C40 C41 H41 119.544 no . .
C54 C44 H44 120.054 no . .
C56 C44 H44 120.024 no . .
C11 C47 H47 119.432 no . .
C21 C47 H47 119.449 no . .
C2 C48 H48 120.266 no . .
C59 C48 H48 120.259 no . .
C19 C49 H49 119.324 no . .
C38 C49 H49 119.341 no . .
C29 C50 H50 120.104 no . .
C51 C50 H50 120.089 no . .
C39 C51 H51 119.803 no . .
C50 C51 H51 119.801 no . .
C44 C54 H54 119.538 no . .
C59 C54 H54 119.550 no . .
C20 C55 H55 119.527 no . .
C32 C55 H55 119.535 no . .
C2 C56 H56 119.954 no . .
C44 C56 H56 119.956 no . .
C28 C57 H57 119.976 no . .
C37 C57 H57 119.983 no . .
C48 C59 H59 120.084 no . .
C54 C59 H59 120.117 no . .

loop_
_geom_bond_atom_site_label_1
_geom_bond_atom_site_label_2
_geom_bond_distance
_geom_bond_publ_flag
_geom_bond_site_symmetry_2
Eu1 O62 2.381(2) yes .
Eu1 O63 2.395(2) yes .
Eu1 O64 2.378(2) yes .
Eu1 O65 2.428(2) yes .
Eu1 O66 2.400(3) yes .
Eu1 O67 2.427(2) yes .
Eu1 O68 2.321(2) yes .
Eu1 O69 2.350(2) yes .
P1 O69 1.489(2) yes .
P1 C6 1.751(4) yes .
P1 C23 1.788(4) yes .
P1 C24 1.790(3) yes .
P2 O68 1.498(2) yes .
P2 C2 1.790(4) yes .
P2 C15 1.780(4) yes .
P2 C27 1.757(3) yes .
F4 C58 1.329(5) yes .
F5 C45 1.317(5) yes .
F6 C43 1.333(4) yes .
F7 C45 1.321(5) yes .
F8 C43 1.327(5) yes .
F9 C58 1.323(5) yes .
F10 C45 1.305(5) yes .
F11 C30 1.320(5) yes .
F13 C43 1.332(4) yes .
F14 C30 1.322(5) yes .
F42 C52 1.311(10) yes .
F53 C46 1.389(7) yes .
F60 C30 1.314(4) yes .
F61 C46 1.303(7) yes .
F70 C52 1.254(8) yes .
F71 C52 1.373(8) yes .
F72 C46 1.287(8) yes .
F73 C58 1.324(5) yes .
O62 C11 1.259(4) yes .
O63 C21 1.248(4) yes .
O64 C20 1.250(4) yes .
O65 C32 1.242(4) yes .
O66 C19 1.249(5) yes .
O67 C38 1.236(5) yes .
C1 C22 1.391(5) yes .
C1 C35 1.383(6) yes .
C2 C48 1.386(6) yes .
C2 C56 1.381(5) yes .
C3 C6 1.196(5) yes .
C3 C22 1.429(5) yes 3_657
C11 C30 1.530(5) yes .
C11 C47 1.388(5) yes .
C12 C13 1.383(5) yes .
C12 C36 1.372(6) yes .
C13 C24 1.382(5) yes .
C15 C16 1.396(5) yes .
C15 C33 1.395(5) yes .
C16 C28 1.377(6) yes .
C17 C18 1.438(5) yes .
C17 C27 1.197(5) yes .
C18 C22 1.417(5) yes .
C18 C25 1.382(5) yes .
C19 C49 1.392(5) yes .
C19 C52 1.519(6) yes .
C20 C45 1.539(6) yes .
C20 C55 1.388(5) yes .
C21 C47 1.380(6) yes .
C21 C58 1.534(5) yes .
C23 C29 1.375(6) yes .
C23 C31 1.403(5) yes .
C24 C40 1.385(5) yes .
C25 C26 1.377(5) yes .
C26 C35 1.370(5) yes .
C28 C57 1.379(6) yes .
C29 C50 1.384(5) yes .
C31 C39 1.381(6) yes .
C32 C43 1.525(5) yes .
C32 C55 1.389(5) yes .
C33 C37 1.372(6) yes .
C36 C41 1.372(6) yes .
C37 C57 1.383(6) yes .
C38 C46 1.535(5) yes .
C38 C49 1.389(6) yes .
C39 C51 1.373(6) yes .
C40 C41 1.384(5) yes .
C44 C54 1.357(7) yes .
C44 C56 1.389(6) yes .
C46 F53B 1.408(11) yes .
C46 F61B 1.294(13) yes .
C46 F72B 1.318(9) yes .
C48 C59 1.393(6) yes .
C50 C51 1.378(5) yes .
C52 F42B 1.410(8) yes .
C52 F70B 1.315(10) yes .
C52 F71B 1.295(9) yes .
C54 C59 1.376(6) yes .
C1 H1 0.930 no .
C12 H12 0.930 no .
C13 H13 0.930 no .
C16 H16 0.930 no .
C25 H25 0.930 no .
C26 H26 0.930 no .
C28 H28 0.930 no .
C29 H29 0.930 no .
C31 H31 0.930 no .
C33 H33 0.930 no .
C35 H35 0.930 no .
C36 H36 0.930 no .
C37 H37 0.930 no .
C39 H39 0.930 no .
C40 H40 0.930 no .
C41 H41 0.930 no .
C44 H44 0.930 no .
C47 H47 0.930 no .
C48 H48 0.930 no .
C49 H49 0.930 no .
C50 H50 0.930 no .
C51 H51 0.930 no .
C54 H54 0.930 no .
C55 H55 0.930 no .
C56 H56 0.930 no .
C57 H57 0.930 no .
C59 H59 0.930 no .

loop_
_geom_contact_atom_site_label_1
_geom_contact_atom_site_label_2
_geom_contact_distance
_geom_contact_publ_flag
_geom_contact_site_symmetry_2
P2 O65 3.483(2) no .
F4 O63 2.709(3) no .
F4 C47 3.490(5) no .
F5 O64 3.467(3) no .
F5 C55 2.758(5) no .
F6 O65 3.447(3) no .
F6 C44 3.490(5) no .
F6 C55 2.774(4) no .
F7 O64 2.686(4) no .
F7 C55 3.520(5) no .
F8 O65 2.635(3) no .
F8 C16 3.336(4) no .
F8 C55 3.575(5) no .
F8 C56 3.364(5) no .
F9 F13 3.414(4) no .
F9 O63 2.835(3) no .
F9 C47 3.336(5) no .
F9 C55 3.581(4) no .
F10 O64 2.864(4) no .
F10 C55 3.316(5) no .
F10 C59 3.332(5) no .
F11 O62 2.758(4) no .
F11 C16 3.421(4) no .
F11 C28 3.471(5) no .
F11 C47 3.420(5) no .
F13 O65 2.980(3) no .
F13 C55 3.183(5) no .
F14 O62 3.487(4) no .
F14 C47 2.740(5) no .
F42 O66 2.618(10) no .
F42 C49 3.494(10) no .
F53 O67 2.872(7) no .
F53 C49 3.290(7) no .
F60 O62 2.770(4) no .
F60 C1 3.302(4) no 3_657
F60 C47 3.412(5) no .
F61 O67 3.450(7) no .
F61 C49 2.705(10) no .
F70 O66 2.959(10) no .
F70 C29 3.584(10) no .
F70 C49 3.205(12) no .
F70 C50 3.429(9) no .
F71 O66 3.441(6) no .
F71 C49 2.707(7) no .
F72 O67 2.671(6) no .
F72 C25 3.551(6) no .
F72 C40 3.382(8) no .
F72 C41 3.331(9) no .
F72 C49 3.516(6) no .
F73 O63 3.476(3) no .
F73 C47 2.738(5) no .
O62 C21 2.895(4) no .
O63 C11 2.872(5) no .
O63 C20 3.387(4) no .
O63 C32 3.331(4) no .
O63 C55 3.594(4) no .
O64 C19 3.390(4) no .
O64 C32 2.884(4) no .
O64 C38 3.206(4) no .
O64 C48 3.584(5) no .
O64 C49 3.498(5) no .
O65 C2 3.409(4) no .
O65 C11 3.192(4) no .
O65 C20 2.872(5) no .
O65 C21 3.211(4) no .
O65 C47 3.386(4) no .
O66 C38 2.885(4) no .
O66 F42B 2.683(8) no .
O66 F70B 3.483(9) no .
O66 F71B 2.876(12) no .
O67 C19 2.896(5) no .
O67 C40 3.444(5) no .
O67 F53B 2.878(13) no .
O67 F61B 2.667(10) no .
O67 F72B 3.508(12) no .
O68 C16 3.095(5) no .
O68 C48 3.380(5) no .
O69 C29 3.045(4) no .
O69 C40 3.156(4) no .
C1 C6 3.546(5) no 3_657
C1 C25 2.757(5) no .
C2 C32 3.597(5) no .
C2 C54 2.759(6) no .
C3 C17 2.881(5) no 3_657
C3 C36 3.344(5) no 3_657
C6 C12 3.536(5) no 3_657
C6 C13 3.095(5) no .
C6 C18 3.557(5) no 3_657
C6 C31 3.089(5) no .
C12 C13 3.512(5) no 3_657
C12 C15 3.343(5) no 3_657
C12 C16 3.433(5) no 3_657
C12 C40 2.766(6) no .
C13 C13 3.292(5) no 3_657
C13 C15 3.533(5) no 3_657
C13 C33 3.502(5) no 3_657
C13 C41 2.744(6) no .
C15 C56 3.089(5) no .
C15 C57 2.763(6) no .
C16 C37 2.777(6) no .
C16 C56 3.562(5) no .
C18 C35 2.778(5) no .
C21 C32 3.567(5) no .
C22 C26 2.785(5) no .
C22 C27 3.599(5) no .
C22 C36 3.515(5) no .
C23 C40 3.526(5) no .
C23 C51 2.768(5) no .
C24 C36 2.768(5) no .
C25 C27 3.507(5) no .
C27 C33 3.167(5) no .
C27 C48 3.265(6) no .
C28 C33 2.760(5) no .
C29 C39 2.761(5) no .
C29 F42B 3.565(9) no .
C31 C50 2.764(6) no .
C32 C56 3.547(5) no .
C40 F53B 3.251(14) no .
C41 F53B 3.303(14) no .
C44 C48 2.766(6) no .
C49 F53B 3.163(13) no .
C49 F61B 3.589(11) no .
C49 F72B 2.844(19) no .
C49 F42B 3.534(9) no .
C49 F70B 2.822(9) no .
C49 F71B 3.381(11) no .
C50 F42B 3.526(8) no .
C56 C59 2.757(6) no .
F4 F6 3.598(4) no 4_554
F4 F8 3.296(3) no 4_554
F4 C25 3.250(4) no 1_655
F4 C26 3.499(4) no 1_655
F5 F14 3.228(4) no 4_454
F5 F73 3.435(4) no 4_454
F5 C33 3.490(5) no 4_554
F6 F4 3.598(4) no 4_455
F6 F53 3.244(7) no 4_555
F6 C39 3.097(4) no 2_656
F6 C51 3.314(4) no 2_656
F7 F73 3.402(4) no 4_454
F7 C44 3.157(5) no 4_554
F7 C54 3.488(6) no 4_554
F7 C56 3.446(5) no 4_554
F8 F4 3.296(3) no 4_455
F9 C28 3.330(4) no 4_554
F9 C37 3.449(4) no 4_554
F9 C57 3.194(4) no 4_554
F10 F13 2.777(3) no 4_454
F10 F73 3.556(4) no 4_454
F11 F71 3.202(7) no 1_556
F11 C54 3.492(5) no 4_555
F13 F10 2.777(3) no 4_555
F13 F53 3.245(6) no 4_555
F14 F5 3.228(4) no 4_555
F14 C31 3.388(5) no 3_757
F14 C39 3.477(5) no 3_757
F42 C39 3.410(10) no 3_756
F42 C44 3.507(11) no 4_554
F42 C51 2.993(10) no 3_756
F53 F6 3.244(7) no 4_454
F53 F13 3.245(6) no 4_454
F60 C1 3.424(5) no 1_655
F60 C3 3.451(5) no 3_757
F60 C22 3.460(5) no 1_655
F61 C23 3.511(9) no 3_656
F61 C29 3.270(9) no 3_656
F61 C37 3.370(7) no 1_554
F61 C40 3.466(8) no 3_656
F61 C50 3.343(10) no 3_656
F61 C57 3.444(8) no 1_554
F71 F11 3.202(7) no 1_554
F71 C28 3.462(9) no 1_554
F71 C36 3.376(9) no 3_656
F72 C50 3.158(7) no 3_656
F73 F5 3.435(4) no 4_555
F73 F7 3.402(4) no 4_555
F73 F10 3.556(4) no 4_555
O63 C26 3.345(4) no 1_655
C1 F60 3.424(5) no 1_455
C3 F60 3.451(5) no 3_757
C21 C25 3.392(5) no 1_655
C21 C26 3.357(5) no 1_655
C22 F60 3.460(5) no 1_455
C23 F61 3.511(9) no 3_656
C25 F4 3.250(4) no 1_455
C25 C21 3.392(5) no 1_455
C25 C47 3.544(5) no 1_455
C25 C58 3.592(5) no 1_455
C26 F4 3.499(4) no 1_455
C26 O63 3.345(4) no 1_455
C26 C21 3.357(5) no 1_455
C28 F9 3.330(4) no 4_455
C28 F71 3.462(9) no 1_556
C29 F61 3.270(9) no 3_656
C29 F53B 3.365(14) no 3_656
C29 F72B 3.442(17) no 3_656
C31 F14 3.388(5) no 3_757
C33 F5 3.490(5) no 4_455
C36 F71 3.376(9) no 3_656
C36 F70B 3.071(9) no 3_656
C37 F9 3.449(4) no 4_455
C37 F61 3.370(7) no 1_556
C37 F72B 3.032(10) no 1_556
C39 F6 3.097(4) no 2_646
C39 F14 3.477(5) no 3_757
C39 F42 3.410(10) no 3_756
C39 F71B 3.492(11) no 3_756
C40 F61 3.466(8) no 3_656
C41 F70B 3.214(11) no 3_656
C44 F7 3.157(5) no 4_455
C44 F42 3.507(11) no 4_455
C44 F71B 3.293(8) no 4_455
C47 C25 3.544(5) no 1_655
C50 F61 3.343(10) no 3_656
C50 F72 3.158(7) no 3_656
C50 F53B 3.209(13) no 3_656
C50 F61B 3.570(13) no 3_656
C50 F72B 3.384(19) no 3_656
C50 F42B 3.464(9) no 3_756
C51 F6 3.314(4) no 2_646
C51 F42 2.993(10) no 3_756
C51 F61B 3.582(11) no 3_656
C51 F72B 3.48(2) no 3_656
C51 F42B 3.360(9) no 3_756
C51 F71B 3.285(11) no 3_756
C54 F7 3.488(6) no 4_455
C54 F11 3.492(5) no 4_454
C54 F71B 3.429(9) no 4_455
C56 F7 3.446(5) no 4_455
C57 F9 3.194(4) no 4_455
C57 F61 3.444(8) no 1_556
C57 F72B 3.139(14) no 1_556
C58 C25 3.592(5) no 1_655
F53B C29 3.365(14) no 3_656
F53B C50 3.209(13) no 3_656
F61B C50 3.570(13) no 3_656
F61B C51 3.582(11) no 3_656
F72B C29 3.442(17) no 3_656
F72B C37 3.032(10) no 1_554
F72B C50 3.384(19) no 3_656
F72B C51 3.48(2) no 3_656
F72B C57 3.139(14) no 1_554
F42B C50 3.464(9) no 3_756
F42B C51 3.360(9) no 3_756
F70B C36 3.071(9) no 3_656
F70B C41 3.214(11) no 3_656
F71B C39 3.492(11) no 3_756
F71B C44 3.293(8) no 4_554
F71B C51 3.285(11) no 3_756
F71B C54 3.429(9) no 4_554
P1 H12 3.5678 no 3_657
P1 H13 2.9102 no .
P1 H29 2.8063 no .
P1 H31 2.9017 no .
P1 H40 2.7872 no .
P2 H12 3.3076 no 3_657
P2 H13 3.4852 no 3_657
P2 H16 2.7973 no .
P2 H33 2.9051 no .
P2 H48 2.8451 no .
P2 H56 2.8486 no .
F5 H55 2.4204 no .
F6 H44 3.3107 no .
F6 H55 2.4623 no .
F8 H16 2.8486 no .
F8 H56 2.9947 no .
F9 H47 3.4581 no .
F10 H55 3.4336 no .
F10 H59 2.8668 no .
F11 H16 2.8525 no .
F11 H28 2.9426 no .
F11 H36 3.4438 no 3_657
F11 H47 3.5790 no .
F13 H55 3.2210 no .
F14 H47 2.3872 no .
F53 H48 2.9590 no .
F53 H49 3.3769 no .
F60 H1 2.5332 no 3_657
F60 H36 3.5337 no 3_657
F60 H47 3.5788 no .
F61 H49 2.3537 no .
F70 H29 3.0950 no .
F70 H49 3.2613 no .
F70 H50 2.7881 no .
F71 H49 2.3723 no .
F72 H25 3.0884 no .
F72 H40 2.8292 no .
F72 H41 2.7200 no .
F73 H47 2.3910 no .
O62 H16 3.2356 no .
O62 H47 3.1842 no .
O63 H47 3.1627 no .
O64 H48 3.3954 no .
O64 H55 3.1736 no .
O65 H16 2.8339 no .
O65 H55 3.1645 no .
O66 H29 2.7817 no .
O66 H49 3.1705 no .
O67 H40 2.6678 no .
O67 H48 3.1912 no .
O67 H49 3.1634 no .
O68 H12 2.8220 no 3_657
O68 H16 2.7671 no .
O68 H48 3.2299 no .
O69 H12 3.5078 no 3_657
O69 H29 2.6852 no .
O69 H40 2.8561 no .
C1 H26 3.2275 no .
C1 H36 3.4689 no .
C2 H44 3.2384 no .
C2 H59 3.2404 no .
C3 H1 2.6219 no 3_657
C3 H13 3.0752 no .
C3 H31 3.0766 no .
C3 H36 3.0578 no 3_657
C6 H1 3.5111 no 3_657
C6 H12 3.2927 no 3_657
C6 H13 2.6545 no .
C6 H31 2.6947 no .
C6 H36 3.4585 no 3_657
C12 H13 3.2807 no 3_657
C12 H41 3.2115 no .
C13 H13 3.2470 no 3_657
C13 H36 3.2251 no .
C13 H40 3.2324 no .
C15 H12 3.0044 no 3_657
C15 H13 3.3337 no 3_657
C15 H28 3.2309 no .
C15 H37 3.2369 no .
C15 H56 2.6134 no .
C16 H12 3.0293 no 3_657
C16 H33 3.2546 no .
C16 H56 2.9216 no .
C16 H57 3.2326 no .
C17 H13 3.1709 no 3_657
C17 H25 2.5905 no .
C17 H33 3.3900 no .
C17 H48 3.5677 no .
C18 H1 3.2584 no .
C18 H26 3.2396 no .
C18 H41 3.3805 no .
C19 H29 2.8886 no .
C22 H25 3.2527 no .
C22 H35 3.2468 no .
C22 H36 3.1123 no .
C23 H39 3.2484 no .
C23 H40 3.4346 no .
C23 H50 3.2334 no .
C24 H12 3.2388 no .
C24 H12 3.5337 no 3_657
C24 H41 3.2286 no .
C25 H35 3.2169 no .
C26 H1 3.2235 no .
C27 H13 2.9157 no 3_657
C27 H25 3.4384 no .
C27 H33 2.7682 no .
C27 H48 3.0318 no .
C28 H37 3.2301 no .
C29 H31 3.2364 no .
C29 H40 3.4533 no .
C29 H51 3.2279 no .
C30 H47 2.6318 no .
C31 H29 3.2382 no .
C31 H33 3.3567 no 3_657
C31 H37 3.2031 no 3_657
C31 H51 3.2246 no .
C33 H13 3.3129 no 3_657
C33 H16 3.2573 no .
C33 H31 3.3805 no 3_657
C33 H56 3.1973 no .
C33 H57 3.2242 no .
C35 H25 3.2132 no .
C36 H13 3.2216 no .
C36 H40 3.2350 no .
C37 H28 3.2284 no .
C38 H40 3.0110 no .
C39 H37 3.1702 no 3_657
C39 H50 3.2250 no .
C40 H13 3.2294 no .
C40 H36 3.2352 no .
C41 H12 3.2146 no .
C43 H55 2.6168 no .
C44 H59 3.2140 no .
C45 H55 2.6417 no .
C46 H40 3.3858 no .
C46 H49 2.6122 no .
C48 H54 3.2341 no .
C48 H56 3.2336 no .
C49 H29 3.3447 no .
C50 H39 3.2244 no .
C51 H29 3.2268 no .
C51 H31 3.2254 no .
C52 H29 3.5151 no .
C52 H49 2.6254 no .
C54 H48 3.2358 no .
C54 H56 3.2144 no .
C56 H48 3.2347 no .
C56 H54 3.2165 no .
C57 H16 3.2356 no .
C57 H33 3.2257 no .
C58 H47 2.6278 no .
C59 H44 3.2162 no .
H1 H35 2.3060 no .
H12 H13 2.3108 no .
H12 H13 3.5019 no 3_657
H12 H16 3.0683 no 3_657
H12 H36 2.3040 no .
H13 H13 3.4611 no 3_657
H13 H33 3.2271 no 3_657
H16 H28 2.3070 no .
H16 H56 3.1230 no .
H25 H26 2.2981 no .
H25 F61B 2.8908 no .
H26 H35 2.2976 no .
H28 H57 2.3022 no .
H29 H40 3.0521 no .
H29 H50 2.3113 no .
H29 F42B 3.1087 no .
H31 H33 2.7348 no 3_657
H31 H37 3.2129 no 3_657
H31 H39 2.3107 no .
H33 H37 2.3010 no .
H33 H56 3.5331 no .
H36 H41 2.2969 no .
H37 H39 3.1613 no 3_657
H37 H57 2.3119 no .
H39 H51 2.2992 no .
H40 H41 2.3120 no .
H40 F53B 2.6130 no .
H41 F53B 2.7103 no .
H44 H54 2.2815 no .
H44 H56 2.3188 no .
H48 H59 2.3277 no .
H48 F61B 2.8123 no .
H49 F53B 3.2616 no .
H49 F72B 2.4996 no .
H49 F70B 2.5042 no .
H49 F71B 3.4874 no .
H50 H51 2.3063 no .
H50 F42B 3.0332 no .
H54 H59 2.3018 no .
P1 H35 3.3723 no 1_655
F4 H25 2.6967 no 1_655
F4 H26 3.1770 no 1_655
F4 H44 2.9953 no 4_554
F4 H51 3.0501 no 3_756
F4 H56 3.2660 no 4_554
F5 H33 2.8923 no 4_554
F5 H47 2.8471 no 4_454
F6 H37 2.8303 no 4_554
F6 H39 2.6325 no 2_656
F6 H51 3.0252 no 2_656
F7 H28 3.5070 no 1_554
F7 H44 3.2557 no 4_554
F7 H57 3.2290 no 1_554
F8 H59 2.8248 no 4_555
F9 H56 2.7928 no 4_554
F9 H57 3.4491 no 4_554
F10 H47 2.9374 no 4_454
F10 H57 3.3337 no 1_554
F11 H54 2.6346 no 4_555
F11 H59 3.5938 no 4_555
F13 H37 3.1826 no 4_554
F13 H57 3.2127 no 4_554
F13 H59 3.0551 no 4_555
F14 H31 2.8205 no 3_757
F14 H39 2.9922 no 3_757
F14 H54 3.0825 no 4_555
F42 H26 3.0540 no 1_655
F42 H39 3.3659 no 3_756
F42 H44 2.7372 no 4_554
F42 H51 2.6430 no 3_756
F42 H54 3.3267 no 4_554
F53 H37 3.2398 no 1_554
F53 H57 3.0760 no 1_554
F60 H1 3.2926 no 1_655
F60 H31 3.3165 no 3_757
F61 H29 3.5634 no 3_656
F61 H37 2.9919 no 1_554
F61 H40 3.4408 no 3_656
F61 H57 3.1472 no 1_554
F70 H41 3.3322 no 3_656
F71 H28 2.9553 no 1_554
F71 H36 2.8401 no 3_656
F71 H41 3.4661 no 3_656
F71 H54 3.3399 no 4_554
F72 H50 2.9189 no 3_656
F73 H25 3.1879 no 1_655
O63 H26 3.1222 no 1_655
O66 H26 3.1068 no 1_655
O66 H35 3.3303 no 1_655
O69 H35 2.9920 no 1_655
C3 H1 3.3516 no 1_655
C6 H1 3.3367 no 1_655
C21 H25 3.4469 no 1_655
C21 H26 3.3869 no 1_655
C23 H35 2.9916 no 1_655
C25 H50 3.1645 no 3_656
C25 H51 3.5217 no 3_656
C26 H50 2.8973 no 3_656
C26 H51 3.3275 no 3_656
C29 H35 2.9754 no 1_655
C30 H54 3.4404 no 4_555
C33 H55 3.4537 no 4_455
C36 H49 3.5746 no 3_656
C37 H55 3.2796 no 4_455
C38 H57 3.5749 no 1_554
C41 H49 3.2189 no 3_656
C43 H37 3.4746 no 4_554
C43 H59 3.5226 no 4_555
C44 H39 3.5778 no 2_656
C45 H47 3.4364 no 4_454
C46 H57 3.4729 no 1_554
C49 H57 3.2166 no 1_554
C50 H26 3.1832 no 3_656
C51 H26 3.1883 no 3_656
C54 H28 3.4183 no 4_454
C54 H39 3.5290 no 2_656
C57 H49 3.1708 no 1_556
C58 H25 3.2392 no 1_655
H1 F60 3.2926 no 1_455
H1 C3 3.3516 no 1_455
H1 C6 3.3367 no 1_455
H1 H1 2.9727 no 3_557
H25 F4 2.6967 no 1_455
H25 F73 3.1879 no 1_455
H25 C21 3.4469 no 1_455
H25 C58 3.2392 no 1_455
H25 H50 3.0863 no 3_656
H25 H51 3.0216 no 3_656
H26 F4 3.1770 no 1_455
H26 F42 3.0540 no 1_455
H26 O63 3.1222 no 1_455
H26 O66 3.1068 no 1_455
H26 C21 3.3869 no 1_455
H26 C50 3.1832 no 3_656
H26 C51 3.1883 no 3_656
H26 H50 2.6221 no 3_656
H26 H51 2.6388 no 3_656
H26 F42B 2.8943 no 1_455
H28 F7 3.5070 no 1_556
H28 F71 2.9553 no 1_556
H28 C54 3.4183 no 4_555
H28 H54 2.9605 no 4_555
H29 F61 3.5634 no 3_656
H29 H35 3.0127 no 1_655
H29 F53B 3.3326 no 3_656
H31 F14 2.8205 no 3_757
H31 F60 3.3165 no 3_757
H33 F5 2.8923 no 4_455
H33 H55 3.1900 no 4_455
H35 P1 3.3723 no 1_455
H35 O66 3.3303 no 1_455
H35 O69 2.9920 no 1_455
H35 C23 2.9916 no 1_455
H35 C29 2.9754 no 1_455
H35 H29 3.0127 no 1_455
H36 F71 2.8401 no 3_656
H36 F70B 2.5203 no 3_656
H37 F6 2.8303 no 4_455
H37 F13 3.1826 no 4_455
H37 F53 3.2398 no 1_556
H37 F61 2.9919 no 1_556
H37 C43 3.4746 no 4_455
H37 H55 2.8842 no 4_455
H37 F72B 2.5920 no 1_556
H39 F6 2.6325 no 2_646
H39 F14 2.9922 no 3_757
H39 F42 3.3659 no 3_756
H39 C44 3.5778 no 2_646
H39 C54 3.5290 no 2_646
H39 H44 3.2377 no 2_646
H39 H54 3.1520 no 2_646
H39 H55 3.0685 no 2_646
H39 F71B 3.3410 no 3_756
H40 F61 3.4408 no 3_656
H41 F70 3.3322 no 3_656
H41 F71 3.4661 no 3_656
H41 H49 3.0618 no 3_656
H41 H50 3.4442 no 3_656
H41 F70B 2.8036 no 3_656
H44 F4 2.9953 no 4_455
H44 F7 3.2557 no 4_455
H44 F42 2.7372 no 4_455
H44 H39 3.2377 no 2_656
H44 H51 3.2217 no 2_656
H44 F71B 2.6244 no 4_455
H47 F5 2.8471 no 4_555
H47 F10 2.9374 no 4_555
H47 C45 3.4364 no 4_555
H49 C36 3.5746 no 3_656
H49 C41 3.2189 no 3_656
H49 C57 3.1708 no 1_554
H49 H41 3.0618 no 3_656
H49 H57 2.7709 no 1_554
H50 F72 2.9189 no 3_656
H50 C25 3.1645 no 3_656
H50 C26 2.8973 no 3_656
H50 H25 3.0863 no 3_656
H50 H26 2.6221 no 3_656
H50 H41 3.4442 no 3_656
H50 F53B 3.0749 no 3_656
H50 F61B 3.4987 no 3_656
H50 F42B 3.4678 no 3_756
H51 F4 3.0501 no 3_756
H51 F6 3.0252 no 2_646
H51 F42 2.6430 no 3_756
H51 C25 3.5217 no 3_656
H51 C26 3.3275 no 3_656
H51 H25 3.0216 no 3_656
H51 H26 2.6388 no 3_656
H51 H44 3.2217 no 2_646
H51 F61B 3.4918 no 3_656
H51 F42B 3.3154 no 3_756
H51 F71B 2.9897 no 3_756
H54 F11 2.6346 no 4_454
H54 F14 3.0825 no 4_454
H54 F42 3.3267 no 4_455
H54 F71 3.3399 no 4_455
H54 C30 3.4404 no 4_454
H54 H28 2.9605 no 4_454
H54 H39 3.1520 no 2_656
H54 F71B 2.8934 no 4_455
H55 C33 3.4537 no 4_554
H55 C37 3.2796 no 4_554
H55 H33 3.1900 no 4_554
H55 H37 2.8842 no 4_554
H55 H39 3.0685 no 2_656
H56 F4 3.2660 no 4_455
H56 F9 2.7928 no 4_455
H57 F7 3.2290 no 1_556
H57 F9 3.4491 no 4_455
H57 F10 3.3337 no 1_556
H57 F13 3.2127 no 4_455
H57 F53 3.0760 no 1_556
H57 F61 3.1472 no 1_556
H57 C38 3.5749 no 1_556
H57 C46 3.4729 no 1_556
H57 C49 3.2166 no 1_556
H57 H49 2.7709 no 1_556
H57 F72B 2.8118 no 1_556
H59 F8 2.8248 no 4_454
H59 F11 3.5938 no 4_454
H59 F13 3.0551 no 4_454
H59 C43 3.5226 no 4_454
F53B H29 3.3326 no 3_656
F53B H50 3.0749 no 3_656
F61B H50 3.4987 no 3_656
F61B H51 3.4918 no 3_656
F72B H37 2.5920 no 1_554
F72B H57 2.8118 no 1_554
F42B H26 2.8943 no 1_655
F42B H50 3.4678 no 3_756
F42B H51 3.3154 no 3_756
F70B H36 2.5203 no 3_656
F70B H41 2.8036 no 3_656
F71B H39 3.3410 no 3_756
F71B H44 2.6244 no 4_554
F71B H51 2.9897 no 3_756
F71B H54 2.8934 no 4_554

loop_
_geom_torsion_atom_site_label_1
_geom_torsion_atom_site_label_2
_geom_torsion_atom_site_label_3
_geom_torsion_atom_site_label_4
_geom_torsion
_geom_torsion_publ_flag
_geom_torsion_site_symmetry_4
O62 Eu1 O63 C21 -19.95(18) no .
O63 Eu1 O62 C11 19.35(19) no .
O62 Eu1 O64 C20 -17.1(3) no .
O64 Eu1 O62 C11 -25.1(3) no .
O62 Eu1 O65 C32 142.5(2) no .
O65 Eu1 O62 C11 -57.71(19) no .
O62 Eu1 O66 C19 171.06(17) no .
O66 Eu1 O62 C11 76.3(2) no .
O62 Eu1 O67 C38 -129.38(19) no .
O67 Eu1 O62 C11 174.36(15) no .
O62 Eu1 O68 P2 117.1(3) no .
O68 Eu1 O62 C11 -130.6(2) no .
O69 Eu1 O62 C11 144.9(2) no .
O63 Eu1 O64 C20 -60.2(2) no .
O64 Eu1 O63 C21 130.5(2) no .
O63 Eu1 O65 C32 66.7(2) no .
O65 Eu1 O63 C21 56.70(19) no .
O63 Eu1 O66 C19 -131.5(2) no .
O66 Eu1 O63 C21 -147.0(2) no .
O63 Eu1 O67 C38 17.0(2) no .
O67 Eu1 O63 C21 176.31(15) no .
O63 Eu1 O68 P2 62.8(3) no .
O68 Eu1 O63 C21 38.8(3) no .
O69 Eu1 O63 C21 -81.1(2) no .
O64 Eu1 O65 C32 -14.54(19) no .
O65 Eu1 O64 C20 15.8(2) no .
O64 Eu1 O66 C19 -52.06(19) no .
O66 Eu1 O64 C20 -133.0(2) no .
O64 Eu1 O67 C38 64.59(19) no .
O67 Eu1 O64 C20 153.1(2) no .
O64 Eu1 O68 P2 -20.6(3) no .
O68 Eu1 O64 C20 83.1(2) no .
O69 Eu1 O64 C20 -178.88(16) no .
O65 Eu1 O66 C19 -97.5(2) no .
O66 Eu1 O65 C32 33.2(3) no .
O65 Eu1 O67 C38 114.53(18) no .
O67 Eu1 O65 C32 -64.4(2) no .
O65 Eu1 O68 P2 45.0(3) no .
O68 Eu1 O65 C32 -124.1(2) no .
O69 Eu1 O65 C32 177.67(16) no .
O66 Eu1 O67 C38 -19.63(18) no .
O67 Eu1 O66 C19 21.24(18) no .
O66 Eu1 O68 P2 -107.8(3) no .
O68 Eu1 O66 C19 42.6(3) no .
O69 Eu1 O66 C19 104.9(2) no .
O67 Eu1 O68 P2 -86.9(3) no .
O68 Eu1 O67 C38 173.0(2) no .
O69 Eu1 O67 C38 -100.65(19) no .
O69 Eu1 O68 P2 -168.4(3) no .
O69 P1 C23 C29 -29.9(3) no .
O69 P1 C23 C31 151.8(2) no .
O69 P1 C24 C13 -136.9(2) no .
O69 P1 C24 C40 44.8(3) no .
C6 P1 C23 C29 -153.3(2) no .
C6 P1 C23 C31 28.4(3) no .
C6 P1 C24 C13 -10.9(3) no .
C6 P1 C24 C40 170.8(2) no .
C23 P1 C24 C13 101.1(3) no .
C23 P1 C24 C40 -77.2(2) no .
C24 P1 C23 C29 93.6(2) no .
C24 P1 C23 C31 -84.7(3) no .
O68 P2 C2 C48 64.2(3) no .
O68 P2 C2 C56 -114.7(2) no .
C2 P2 O68 Eu1 4.7(4) no .
O68 P2 C15 C16 37.2(2) no .
O68 P2 C15 C33 -145.0(2) no .
C15 P2 O68 Eu1 -118.0(3) no .
C27 P2 O68 Eu1 122.3(3) no .
C2 P2 C15 C16 -88.9(2) no .
C2 P2 C15 C33 88.9(2) no .
C15 P2 C2 C48 -171.1(2) no .
C15 P2 C2 C56 10.0(3) no .
C27 P2 C2 C48 -56.2(3) no .
C27 P2 C2 C56 124.9(2) no .
C27 P2 C15 C16 158.1(2) no .
C27 P2 C15 C33 -24.0(3) no .
Eu1 O62 C11 C30 164.60(15) no .
Eu1 O62 C11 C47 -14.7(5) no .
Eu1 O63 C21 C47 15.4(5) no .
Eu1 O63 C21 C58 -163.23(15) no .
Eu1 O64 C20 C45 168.54(16) no .
Eu1 O64 C20 C55 -13.2(5) no .
Eu1 O65 C32 C43 -166.83(15) no .
Eu1 O65 C32 C55 10.4(5) no .
Eu1 O66 C19 C49 -17.1(5) no .
Eu1 O66 C19 C52 163.50(15) no .
Eu1 O67 C38 C46 -166.05(14) no .
Eu1 O67 C38 C49 14.0(5) no .
C22 C1 C35 C26 -0.1(5) no .
C35 C1 C22 C3 -178.2(3) no 3_657
C35 C1 C22 C18 1.0(5) no .
P2 C2 C48 C59 -179.2(2) no .
P2 C2 C56 C44 178.3(2) no .
C48 C2 C56 C44 -0.6(5) no .
C56 C2 C48 C59 -0.3(5) no .
O62 C11 C30 F11 -58.4(4) no .
O62 C11 C30 F14 -179.1(3) no .
O62 C11 C30 F60 60.3(4) no .
O62 C11 C47 C21 -2.0(6) no .
C30 C11 C47 C21 178.7(3) no .
C47 C11 C30 F11 121.0(3) no .
C47 C11 C30 F14 0.3(5) no .
C47 C11 C30 F60 -120.3(3) no .
C13 C12 C36 C41 -1.8(5) no .
C36 C12 C13 C24 1.0(5) no .
C12 C13 C24 P1 -177.6(3) no .
C12 C13 C24 C40 0.6(5) no .
P2 C15 C16 C28 177.9(2) no .
P2 C15 C33 C37 -178.7(2) no .
C16 C15 C33 C37 -0.9(5) no .
C33 C15 C16 C28 0.0(5) no .
C15 C16 C28 C57 0.1(5) no .
C17 C18 C22 C1 175.9(3) no .
C17 C18 C22 C3 -4.8(5) no 3_657
C17 C18 C25 C26 -176.3(3) no .
C22 C18 C25 C26 1.3(5) no .
C25 C18 C22 C1 -1.6(5) no .
C25 C18 C22 C3 177.6(3) no 3_657
O66 C19 C49 C38 -1.6(6) no .
O66 C19 C52 F42 -42.0(4) no .
O66 C19 C52 F70 84.5(4) no .
O66 C19 C52 F71 -155.0(3) no .
O66 C19 C52 F42B 47.0(4) no .
O66 C19 C52 F70B 161.3(3) no .
O66 C19 C52 F71B -67.9(4) no .
C49 C19 C52 F42 138.5(3) no .
C49 C19 C52 F70 -95.0(4) no .
C49 C19 C52 F71 25.6(4) no .
C49 C19 C52 F42B -132.5(3) no .
C49 C19 C52 F70B -18.2(5) no .
C49 C19 C52 F71B 112.7(4) no .
C52 C19 C49 C38 177.8(3) no .
O64 C20 C45 F5 -166.1(3) no .
O64 C20 C45 F7 -46.0(4) no .
O64 C20 C45 F10 72.0(4) no .
O64 C20 C55 C32 -0.8(6) no .
C45 C20 C55 C32 177.4(3) no .
C55 C20 C45 F5 15.4(5) no .
C55 C20 C45 F7 135.5(3) no .
C55 C20 C45 F10 -106.5(4) no .
O63 C21 C47 C11 1.7(5) no .
O63 C21 C58 F4 -49.5(4) no .
O63 C21 C58 F9 68.4(4) no .
O63 C21 C58 F73 -169.9(3) no .
C47 C21 C58 F4 131.7(3) no .
C47 C21 C58 F9 -110.4(4) no .
C47 C21 C58 F73 11.3(5) no .
C58 C21 C47 C11 -179.7(3) no .
P1 C23 C29 C50 -177.5(2) no .
P1 C23 C31 C39 177.3(2) no .
C29 C23 C31 C39 -1.0(5) no .
C31 C23 C29 C50 0.8(5) no .
P1 C24 C40 C41 176.9(2) no .
C13 C24 C40 C41 -1.5(5) no .
C18 C25 C26 C35 -0.4(5) no .
C25 C26 C35 C1 -0.3(5) no .
C16 C28 C57 C37 0.6(5) no .
C23 C29 C50 C51 0.5(5) no .
C23 C31 C39 C51 -0.3(5) no .
O65 C32 C43 F6 -154.6(3) no .
O65 C32 C43 F8 -33.8(4) no .
O65 C32 C43 F13 85.7(4) no .
O65 C32 C55 C20 1.9(5) no .
C43 C32 C55 C20 179.1(3) no .
C55 C32 C43 F6 27.8(4) no .
C55 C32 C43 F8 148.7(3) no .
C55 C32 C43 F13 -91.9(4) no .
C15 C33 C37 C57 1.7(5) no .
C12 C36 C41 C40 1.0(6) no .
C33 C37 C57 C28 -1.5(5) no .
O67 C38 C46 F53 75.0(4) no .
O67 C38 C46 F61 -170.6(3) no .
O67 C38 C46 F72 -40.3(4) no .
O67 C38 C46 F53B -82.9(3) no .
O67 C38 C46 F61B 29.9(5) no .
O67 C38 C46 F72B 165.1(3) no .
O67 C38 C49 C19 3.0(6) no .
C46 C38 C49 C19 -177.0(3) no .
C49 C38 C46 F53 -105.1(4) no .
C49 C38 C46 F61 9.3(5) no .
C49 C38 C46 F72 139.6(3) no .
C49 C38 C46 F53B 97.0(4) no .
C49 C38 C46 F61B -150.2(3) no .
C49 C38 C46 F72B -14.9(5) no .
C31 C39 C51 C50 1.7(5) no .
C24 C40 C41 C36 0.7(6) no .
C54 C44 C56 C2 1.2(6) no .
C56 C44 C54 C59 -0.9(6) no .
C2 C48 C59 C54 0.6(6) no .
C29 C50 C51 C39 -1.8(5) no .
C44 C54 C59 C48 0.1(6) no .
